data_4080647
loop_
_publ_author_name
'Kriechbaum, Margit'
'H\"olbling, Johanna'
'Stammler, Hans-Georg'
'List, Manuela'
'Berger, Raphael J. F.'
'Monkowius, Uwe'

_publ_section_title
;
 Unprecedented Large Temperature Dependence of Silver(I)--Silver(I)
 Distances in Some N-Heterocyclic Carbene Silver(I) Complex Salts
;
_journal_issue 10
_journal_name_full Organometallics
_journal_page_first 2876
_journal_paper_doi 10.1021/om300932r
_journal_volume 32
_journal_year 2013
_chemical_formula_sum 'C18 H32 Ag Cl N4 O4'
_chemical_formula_weight 511.80
_space_group_crystal_system orthorhombic
_space_group_IT_number 43
_space_group_name_Hall 'F 2 -2d'
_space_group_name_H-M_alt 'F d d 2'
_symmetry_space_group_name_Hall 'F 2 -2d'
_symmetry_space_group_name_H-M 'F d d 2'
_atom_sites_solution_hydrogens geom
_atom_sites_solution_primary direct
_atom_sites_solution_secondary difmap
_audit_creation_method 'APEX2 v2010.1-2'
_cell_angle_alpha 90
_cell_angle_beta 90
_cell_angle_gamma 90
_cell_formula_units_Z 16
_cell_length_a 23.503(2)
_cell_length_b 42.070(3)
_cell_length_c 9.4155(8)
_cell_measurement_reflns_used 9154
_cell_measurement_temperature 200.(2)
_cell_measurement_theta_max 26.0559
_cell_measurement_theta_min 2.3800
_cell_volume 9309.8(13)
_computing_cell_refinement 'SAINT V7.66A (Bruker AXS, 2009)'
_computing_data_reduction 'SAINT V7.66A (Bruker AXS, 2009)'
_computing_structure_refinement 'SHELXL-97 (Sheldrick, 2008)'
_computing_structure_solution 'SHELXS-97 (Sheldrick, 2008)'
_diffrn_ambient_temperature 200.(2)
_diffrn_detector_area_resol_mean 8.3330
_diffrn_measured_fraction_theta_full 0.991
_diffrn_measured_fraction_theta_max 0.991
_diffrn_measurement_device_type 'SMART X2S'
_diffrn_measurement_method omega-scan
_diffrn_radiation_monochromator 'doubly curved silicon crystal'
_diffrn_radiation_source 'sealed MicroFocus tube'
_diffrn_radiation_type 'Mo K\a'
_diffrn_radiation_wavelength 0.71073
_diffrn_reflns_av_R_equivalents 0.0481
_diffrn_reflns_av_sigmaI/netI 0.0230
_diffrn_reflns_limit_h_max 29
_diffrn_reflns_limit_h_min -29
_diffrn_reflns_limit_k_max 52
_diffrn_reflns_limit_k_min -52
_diffrn_reflns_limit_l_max 11
_diffrn_reflns_limit_l_min -11
_diffrn_reflns_number 48051
_diffrn_reflns_theta_full 26.46
_diffrn_reflns_theta_max 26.46
_diffrn_reflns_theta_min 2.38
_exptl_absorpt_coefficient_mu 1.009
_exptl_absorpt_correction_T_max 0.65
_exptl_absorpt_correction_T_min 0.57
_exptl_absorpt_correction_type multi-scan
_exptl_absorpt_process_details 'SADABS V2008/1 (Bruker AXS)'
_exptl_crystal_colour colourless
_exptl_crystal_density_diffrn 1.461
_exptl_crystal_density_method 'not measured'
_exptl_crystal_description prism
_exptl_crystal_F_000 4224
_exptl_crystal_size_max 0.60
_exptl_crystal_size_mid 0.50
_exptl_crystal_size_min 0.46
_refine_diff_density_max 0.784
_refine_diff_density_min -0.352
_refine_ls_abs_structure_details 'Flack H D (1983), Acta Cryst. A39, 876-881'
_refine_ls_abs_structure_Flack 0.56(2)
_refine_ls_extinction_method none
_refine_ls_goodness_of_fit_ref 1.020
_refine_ls_hydrogen_treatment constr
_refine_ls_matrix_type full
_refine_ls_number_parameters 263
_refine_ls_number_reflns 4709
_refine_ls_number_restraints 1
_refine_ls_restrained_S_all 1.020
_refine_ls_R_factor_all 0.0266
_refine_ls_R_factor_gt 0.0214
_refine_ls_shift/su_max 0.001
_refine_ls_shift/su_mean 0.000
_refine_ls_structure_factor_coef Fsqd
_refine_ls_weighting_details 'calc w=1/[\s^2^(Fo^2^)+(0.0226P)^2^+12.6634P] where P=(Fo^2^+2Fc^2^)/3'
_refine_ls_weighting_scheme calc
_refine_ls_wR_factor_gt 0.0482
_refine_ls_wR_factor_ref 0.0500
_reflns_number_gt 4229
_reflns_number_total 4709
_reflns_threshold_expression >2sigma(I)
_cod_data_source_file om300932r_si_002.cif
_cod_data_source_block iPr2Im2AgClO4_200K
_cod_database_code 4080647

loop_
_space_group_symop_operation_xyz
'x, y, z'
'-x, -y, z'
'-x+1/4, y+1/4, z+1/4'
'x+1/4, -y+1/4, z+1/4'
'x, y+1/2, z+1/2'
'-x, -y+1/2, z+1/2'
'-x+1/4, y+3/4, z+3/4'
'x+1/4, -y+3/4, z+3/4'
'x+1/2, y, z+1/2'
'-x+1/2, -y, z+1/2'
'-x+3/4, y+1/4, z+3/4'
'x+3/4, -y+1/4, z+3/4'
'x+1/2, y+1/2, z'
'-x+1/2, -y+1/2, z'
'-x+3/4, y+3/4, z+1/4'
'x+3/4, -y+3/4, z+1/4'

loop_
_atom_site_type_symbol
_atom_site_label
_atom_site_fract_x
_atom_site_fract_y
_atom_site_fract_z
_atom_site_U_iso_or_equiv
_atom_site_adp_type
_atom_site_calc_flag
_atom_site_refinement_flags
_atom_site_occupancy
Ag Ag1 0 1.0 0.48932(2) 0.03105(9) Uani d S 1
Ag Ag2 0 1.0 0.83394(2) 0.02855(9) Uani d S 1
Cl Cl1 0.02738(3) 0.17885(15) 0.17186(10) 0.04664(16) Uani d . 1
O O1 0.07867(10) 0.19394(6) 0.1221(3) 0.0762(8) Uani d . 1
O O2 -0.01848(10) 0.20016(6) 0.1466(4) 0.0822(8) Uani d . 1
O O3 0.03159(15) 0.17298(7) 0.3217(3) 0.0798(8) Uani d . 1
O O4 0.02040(17) 0.14970(7) 0.1015(3) 0.1103(12) Uani d . 1
N N1 0.07666(9) 0.94018(5) 0.4619(2) 0.0330(5) Uani d . 1
N N2 -0.01145(10) 0.92761(5) 0.4348(3) 0.0293(5) Uani d . 1
N N3 0.02297(10) 1.07152(5) 0.8741(2) 0.0299(5) Uani d . 1
N N4 0.10244(9) 1.04672(5) 0.8574(2) 0.0293(5) Uani d . 1
C C1 0.02359(11) 0.95235(6) 0.4665(3) 0.0304(6) Uani d . 1
C C2 0.07431(13) 0.90827(6) 0.4262(4) 0.0384(7) Uani d . 1
H H2 0.106 0.8944 0.4165 0.046 Uiso calc R 1
C C3 0.02026(11) 0.90046(5) 0.4079(3) 0.0371(5) Uani d . 1
H H3 0.006 0.8802 0.3814 0.044 Uiso calc R 1
C C4 -0.07375(11) 0.93009(6) 0.4188(3) 0.0375(5) Uani d . 1
H H4 -0.0862 0.9507 0.4616 0.045 Uiso calc R 1
C C5 -0.10315(14) 0.90357(8) 0.4969(4) 0.0516(8) Uani d . 1
H H5A -0.0914 0.8831 0.4567 0.077 Uiso calc R 1
H H5B -0.1444 0.906 0.4872 0.077 Uiso calc R 1
H H5C -0.0928 0.9044 0.5976 0.077 Uiso calc R 1
C C6 -0.08970(14) 0.93031(9) 0.2626(3) 0.0580(9) Uani d . 1
H H6A -0.0732 0.9491 0.2168 0.087 Uiso calc R 1
H H6B -0.1312 0.9309 0.2532 0.087 Uiso calc R 1
H H6C -0.075 0.9111 0.2169 0.087 Uiso calc R 1
C C7 0.12851(12) 0.95934(7) 0.4811(3) 0.0416(7) Uani d . 1
H H7 0.1214 0.9749 0.5594 0.05 Uiso calc R 1
C C8 0.17804(15) 0.93835(10) 0.5249(5) 0.0754(12) Uani d . 1
H H8A 0.1673 0.9258 0.6083 0.113 Uiso calc R 1
H H8B 0.211 0.9517 0.5482 0.113 Uiso calc R 1
H H8C 0.1879 0.924 0.4465 0.113 Uiso calc R 1
C C9 0.14136(14) 0.97786(8) 0.3477(4) 0.0562(9) Uani d . 1
H H9A 0.1519 0.9631 0.2715 0.084 Uiso calc R 1
H H9B 0.173 0.9925 0.3656 0.084 Uiso calc R 1
H H9C 0.1076 0.99 0.3194 0.084 Uiso calc R 1
C C10 0.04542(11) 1.04240(6) 0.8509(3) 0.0283(6) Uani d . 1
C C11 0.06590(11) 1.09362(6) 0.8972(4) 0.0345(7) Uani d . 1
H H11 0.0611 1.1156 0.9175 0.041 Uiso calc R 1
C C12 0.11521(11) 1.07812(6) 0.8856(3) 0.0358(6) Uani d . 1
H H12 0.1522 1.087 0.895 0.043 Uiso calc R 1
C C13 0.14485(11) 1.02062(6) 0.8525(3) 0.0346(6) Uani d . 1
H H13 0.1243 1.0005 0.8278 0.042 Uiso calc R 1
C C14 0.18854(13) 1.02683(8) 0.7380(4) 0.0544(8) Uani d . 1
H H14A 0.1693 1.0293 0.6463 0.082 Uiso calc R 1
H H14B 0.2151 1.0089 0.7331 0.082 Uiso calc R 1
H H14C 0.2095 1.0463 0.7603 0.082 Uiso calc R 1
C C15 0.17079(16) 1.01649(9) 0.9976(4) 0.0576(9) Uani d . 1
H H15A 0.1873 1.0367 1.0289 0.086 Uiso calc R 1
H H15B 0.2006 1.0002 0.9934 0.086 Uiso calc R 1
H H15C 0.1413 1.0099 1.0649 0.086 Uiso calc R 1
C C16 -0.03874(11) 1.07764(6) 0.8897(3) 0.0341(6) Uani d . 1
H H16 -0.0597 1.0599 0.8419 0.041 Uiso calc R 1
C C17 -0.05443(13) 1.07717(8) 1.0464(3) 0.0507(8) Uani d . 1
H H17A -0.0446 1.0564 1.0871 0.076 Uiso calc R 1
H H17B -0.0954 1.0809 1.0569 0.076 Uiso calc R 1
H H17C -0.0334 1.0939 1.0963 0.076 Uiso calc R 1
C C18 -0.05591(14) 1.10850(7) 0.8179(3) 0.0495(8) Uani d . 1
H H18A -0.0384 1.1264 0.8679 0.074 Uiso calc R 1
H H18B -0.0974 1.1107 0.8207 0.074 Uiso calc R 1
H H18C -0.043 1.1083 0.7189 0.074 Uiso calc R 1

loop_
_atom_site_aniso_label
_atom_site_aniso_U_11
_atom_site_aniso_U_22
_atom_site_aniso_U_33
_atom_site_aniso_U_12
_atom_site_aniso_U_13
_atom_site_aniso_U_23
Ag1 0.0341(2) 0.02050(19) 0.0385(2) 0.00014(11) 0 0
Ag2 0.02672(17) 0.02107(19) 0.0378(2) -0.00483(11) 0 0
Cl1 0.0434(3) 0.0332(3) 0.0633(5) -0.0025(3) 0.0083(4) -0.0069(4)
O1 0.0437(13) 0.0657(15) 0.119(2) -0.0105(11) 0.0130(14) 0.0135(15)
O2 0.0460(12) 0.0859(18) 0.115(2) 0.0111(12) -0.0029(18) 0.009(2)
O3 0.108(2) 0.0667(18) 0.0643(17) 0.0065(16) 0.0071(16) 0.0016(13)
O4 0.163(3) 0.0580(17) 0.110(3) -0.0364(19) 0.050(2) -0.0462(17)
N1 0.0338(11) 0.0311(11) 0.0342(12) 0.0028(10) 0.0023(9) 0.0009(9)
N2 0.0387(11) 0.0206(10) 0.0287(13) -0.0017(9) 0.0007(10) -0.0004(9)
N3 0.0324(12) 0.0241(11) 0.0332(14) -0.0020(9) 0.0010(10) 0.0019(9)
N4 0.0269(11) 0.0228(10) 0.0383(13) -0.0043(9) 0.0011(9) 0.0006(9)
C1 0.0373(14) 0.0241(13) 0.0297(13) -0.0012(11) 0.0011(11) 0.0017(10)
C2 0.0487(16) 0.0294(13) 0.0371(18) 0.0118(12) -0.0011(16) -0.0051(16)
C3 0.0498(15) 0.0212(11) 0.0402(14) 0.0028(11) -0.0021(14) -0.0024(12)
C4 0.0379(13) 0.0346(13) 0.0400(14) -0.0035(11) 0.0002(15) 0.0031(13)
C5 0.0467(18) 0.057(2) 0.0508(19) -0.0163(15) 0.0038(15) 0.0106(16)
C6 0.0444(18) 0.086(3) 0.0439(18) -0.0006(17) -0.0056(14) 0.0181(18)
C7 0.0356(15) 0.0446(17) 0.0448(16) -0.0018(13) -0.0015(13) -0.0078(14)
C8 0.0426(19) 0.085(3) 0.099(3) -0.0009(19) -0.023(2) 0.019(2)
C9 0.0436(17) 0.056(2) 0.069(2) -0.0107(16) 0.0092(16) 0.0078(18)
C10 0.0310(14) 0.0254(12) 0.0284(13) -0.0021(11) 0.0008(11) 0.0012(10)
C11 0.0404(14) 0.0218(12) 0.0412(18) -0.0089(10) -0.0002(15) -0.0011(15)
C12 0.0339(13) 0.0268(12) 0.0467(17) -0.0110(10) 0.0016(12) -0.0007(11)
C13 0.0292(13) 0.0306(14) 0.0440(15) 0.0002(11) 0.0033(11) -0.0033(12)
C14 0.0486(18) 0.055(2) 0.060(2) 0.0068(15) 0.0186(16) -0.0023(16)
C15 0.066(2) 0.056(2) 0.051(2) 0.0241(18) -0.0046(18) 0.0016(16)
C16 0.0333(13) 0.0313(13) 0.0377(16) 0.0046(11) -0.0036(13) -0.0017(12)
C17 0.0331(15) 0.072(2) 0.0472(18) 0.0024(15) 0.0058(13) 0.0091(16)
C18 0.0518(19) 0.0450(17) 0.0516(18) 0.0135(14) -0.0036(14) 0.0093(14)

loop_
_atom_type_symbol
_atom_type_description
_atom_type_scat_dispersion_real
_atom_type_scat_dispersion_imag
_atom_type_scat_source
C C 0.0033 0.0016 'International Tables Vol C Tables 4.2.6.8 and 6.1.1.4'
H H 0.0000 0.0000 'International Tables Vol C Tables 4.2.6.8 and 6.1.1.4'
N N 0.0061 0.0033 'International Tables Vol C Tables 4.2.6.8 and 6.1.1.4'
O O 0.0106 0.0060 'International Tables Vol C Tables 4.2.6.8 and 6.1.1.4'
Cl Cl 0.1484 0.1585 'International Tables Vol C Tables 4.2.6.8 and 6.1.1.4'
Ag Ag -0.8971 1.1015 'International Tables Vol C Tables 4.2.6.8 and 6.1.1.4'

loop_
_geom_angle_atom_site_label_1
_geom_angle_atom_site_label_2
_geom_angle_atom_site_label_3
_geom_angle_site_symmetry_1
_geom_angle_site_symmetry_3
_geom_angle
C1 Ag1 C1 . 2_575 168.18(15)
C1 Ag1 Ag2 . . 95.91(7)
C1 Ag1 Ag2 2_575 . 95.91(7)
C10 Ag2 C10 2_575 . 171.24(15)
C10 Ag2 Ag1 2_575 . 94.38(7)
C10 Ag2 Ag1 . . 94.38(7)
O4 Cl1 O2 . . 112.5(2)
O4 Cl1 O3 . . 108.8(2)
O2 Cl1 O3 . . 109.0(2)
O4 Cl1 O1 . . 109.24(19)
O2 Cl1 O1 . . 107.58(16)
O3 Cl1 O1 . . 109.73(19)
C1 N1 C2 . . 109.8(2)
C1 N1 C7 . . 123.6(2)
C2 N1 C7 . . 126.4(2)
C1 N2 C3 . . 110.2(2)
C1 N2 C4 . . 124.7(2)
C3 N2 C4 . . 125.0(2)
C10 N3 C11 . . 110.4(2)
C10 N3 C16 . . 123.8(2)
C11 N3 C16 . . 125.4(2)
C10 N4 C12 . . 110.6(2)
C10 N4 C13 . . 124.4(2)
C12 N4 C13 . . 124.6(2)
N1 C1 N2 . . 105.2(2)
N1 C1 Ag1 . . 127.76(19)
N2 C1 Ag1 . . 126.56(19)
C3 C2 N1 . . 108.1(2)
C3 C2 H2 . . 126.0
N1 C2 H2 . . 126.0
C2 C3 N2 . . 106.7(2)
C2 C3 H3 . . 126.6
N2 C3 H3 . . 126.6
N2 C4 C5 . . 110.7(2)
N2 C4 C6 . . 110.1(2)
C5 C4 C6 . . 111.4(3)
N2 C4 H4 . . 108.2
C5 C4 H4 . . 108.2
C6 C4 H4 . . 108.2
C4 C5 H5A . . 109.5
C4 C5 H5B . . 109.5
H5A C5 H5B . . 109.5
C4 C5 H5C . . 109.5
H5A C5 H5C . . 109.5
H5B C5 H5C . . 109.5
C4 C6 H6A . . 109.5
C4 C6 H6B . . 109.5
H6A C6 H6B . . 109.5
C4 C6 H6C . . 109.5
H6A C6 H6C . . 109.5
H6B C6 H6C . . 109.5
N1 C7 C9 . . 110.3(3)
N1 C7 C8 . . 110.4(3)
C9 C7 C8 . . 111.9(3)
N1 C7 H7 . . 108.0
C9 C7 H7 . . 108.0
C8 C7 H7 . . 108.0
C7 C8 H8A . . 109.5
C7 C8 H8B . . 109.5
H8A C8 H8B . . 109.5
C7 C8 H8C . . 109.5
H8A C8 H8C . . 109.5
H8B C8 H8C . . 109.5
C7 C9 H9A . . 109.5
C7 C9 H9B . . 109.5
H9A C9 H9B . . 109.5
C7 C9 H9C . . 109.5
H9A C9 H9C . . 109.5
H9B C9 H9C . . 109.5
N3 C10 N4 . . 104.9(2)
N3 C10 Ag2 . . 126.00(19)
N4 C10 Ag2 . . 128.69(18)
C12 C11 N3 . . 106.9(2)
C12 C11 H11 . . 126.5
N3 C11 H11 . . 126.5
C11 C12 N4 . . 107.1(2)
C11 C12 H12 . . 126.4
N4 C12 H12 . . 126.4
N4 C13 C15 . . 109.2(2)
N4 C13 C14 . . 110.6(2)
C15 C13 C14 . . 113.1(3)
N4 C13 H13 . . 108.0
C15 C13 H13 . . 108.0
C14 C13 H13 . . 108.0
C13 C14 H14A . . 109.5
C13 C14 H14B . . 109.5
H14A C14 H14B . . 109.5
C13 C14 H14C . . 109.5
H14A C14 H14C . . 109.5
H14B C14 H14C . . 109.5
C13 C15 H15A . . 109.5
C13 C15 H15B . . 109.5
H15A C15 H15B . . 109.5
C13 C15 H15C . . 109.5
H15A C15 H15C . . 109.5
H15B C15 H15C . . 109.5
N3 C16 C18 . . 111.4(2)
N3 C16 C17 . . 109.4(2)
C18 C16 C17 . . 112.2(3)
N3 C16 H16 . . 107.9
C18 C16 H16 . . 107.9
C17 C16 H16 . . 107.9
C16 C17 H17A . . 109.5
C16 C17 H17B . . 109.5
H17A C17 H17B . . 109.5
C16 C17 H17C . . 109.5
H17A C17 H17C . . 109.5
H17B C17 H17C . . 109.5
C16 C18 H18A . . 109.5
C16 C18 H18B . . 109.5
H18A C18 H18B . . 109.5
C16 C18 H18C . . 109.5
H18A C18 H18C . . 109.5
H18B C18 H18C . . 109.5

loop_
_geom_bond_atom_site_label_1
_geom_bond_atom_site_label_2
_geom_bond_site_symmetry_2
_geom_bond_distance
Ag1 C1 . 2.091(3)
Ag1 C1 2_575 2.091(3)
Ag1 Ag2 . 3.2448(4)
Ag2 C10 2_575 2.085(2)
Ag2 C10 . 2.085(2)
Cl1 O4 . 1.403(3)
Cl1 O2 . 1.422(2)
Cl1 O3 . 1.436(3)
Cl1 O1 . 1.441(2)
N1 C1 . 1.349(3)
N1 C2 . 1.385(3)
N1 C7 . 1.472(4)
N2 C1 . 1.361(3)
N2 C3 . 1.387(3)
N2 C4 . 1.476(3)
N3 C10 . 1.352(3)
N3 C11 . 1.389(3)
N3 C16 . 1.480(3)
N4 C10 . 1.354(3)
N4 C12 . 1.381(3)
N4 C13 . 1.483(3)
C2 C3 . 1.323(4)
C2 H2 . 0.95
C3 H3 . 0.95
C4 C5 . 1.504(4)
C4 C6 . 1.518(4)
C4 H4 . 1.0
C5 H5A . 0.98
C5 H5B . 0.98
C5 H5C . 0.98
C6 H6A . 0.98
C6 H6B . 0.98
C6 H6C . 0.98
C7 C9 . 1.508(5)
C7 C8 . 1.518(4)
C7 H7 . 1.0
C8 H8A . 0.98
C8 H8B . 0.98
C8 H8C . 0.98
C9 H9A . 0.98
C9 H9B . 0.98
C9 H9C . 0.98
C11 C12 . 1.334(4)
C11 H11 . 0.95
C12 H12 . 0.95
C13 C15 . 1.506(4)
C13 C14 . 1.511(4)
C13 H13 . 1.0
C14 H14A . 0.98
C14 H14B . 0.98
C14 H14C . 0.98
C15 H15A . 0.98
C15 H15B . 0.98
C15 H15C . 0.98
C16 C18 . 1.518(4)
C16 C17 . 1.522(4)
C16 H16 . 1.0
C17 H17A . 0.98
C17 H17B . 0.98
C17 H17C . 0.98
C18 H18A . 0.98
C18 H18B . 0.98
C18 H18C . 0.98
